data_1553629
loop_
_publ_author_name
'Cheung, Kwan Yin'
'Yang, Shuaijun'
'Miao, Qian'

_publ_section_title
;
 From tetrabenzoheptafulvalene to sp2 carbon nano-rings
;
_journal_issue 5
_journal_name_full 'Organic Chemistry Frontiers'
_journal_page_first 699
_journal_paper_doi 10.1039/C6QO00828C
_journal_volume 4
_journal_year 2017
_chemical_formula_sum 'C51 H29 Cl3 O4'
_chemical_formula_weight 812.09
_space_group_crystal_system orthorhombic
_space_group_IT_number 19
_space_group_name_Hall 'P 2ac 2ab'
_space_group_name_H-M_alt 'P 21 21 21'
_atom_sites_solution_hydrogens geom
_audit_creation_method SHELXL-2014/6
_audit_update_record
;
2016-12-19 deposited with the CCDC.
2017-01-13 downloaded from the CCDC.
;
_cell_angle_alpha 90
_cell_angle_beta 90
_cell_angle_gamma 90
_cell_formula_units_Z 4
_cell_length_a 10.5417(4)
_cell_length_b 14.8356(5)
_cell_length_c 24.1274(8)
_cell_measurement_reflns_used 221
_cell_measurement_temperature 296(2)
_cell_measurement_theta_max 15
_cell_measurement_theta_min 15
_cell_volume 3773.3(2)
_computing_cell_refinement 'BRUKER D8VENTURE DIFFRACTOMETER'
_computing_data_collection 'BRUKER D8VENTURE DIFFRACTOMETER'
_computing_data_reduction 'BRUKER D8VENTURE DIFFRACTOMETER'
_computing_molecular_graphics 'BRUKER SHELXTL'
_computing_publication_material 'BRUKER SHELXTL'
_computing_structure_refinement 'SHELXL-2014/6 (Sheldrick, 2014)'
_diffrn_ambient_temperature 296(2)
_diffrn_measured_fraction_theta_full 0.998
_diffrn_measured_fraction_theta_max 0.995
_diffrn_measurement_device_type 'BRUKER D8VENTURE DIFFRACTOMETER'
_diffrn_measurement_method 'PHI & OMEGA SCAN'
_diffrn_radiation_type CuK\a
_diffrn_radiation_wavelength 1.54178
_diffrn_reflns_av_R_equivalents 0.0650
_diffrn_reflns_av_unetI/netI 0.0769
_diffrn_reflns_Laue_measured_fraction_full 0.998
_diffrn_reflns_Laue_measured_fraction_max 0.995
_diffrn_reflns_limit_h_max 12
_diffrn_reflns_limit_h_min -12
_diffrn_reflns_limit_k_max 17
_diffrn_reflns_limit_k_min -12
_diffrn_reflns_limit_l_max 29
_diffrn_reflns_limit_l_min -26
_diffrn_reflns_number 19804
_diffrn_reflns_point_group_measured_fraction_full 0.991
_diffrn_reflns_point_group_measured_fraction_max 0.988
_diffrn_reflns_theta_full 67.679
_diffrn_reflns_theta_max 68.774
_diffrn_reflns_theta_min 3.497
_exptl_absorpt_coefficient_mu 2.601
_exptl_absorpt_correction_T_max 0.7531
_exptl_absorpt_correction_T_min 0.4103
_exptl_absorpt_correction_type multi-scan
_exptl_crystal_colour yellow
_exptl_crystal_density_diffrn 1.430
_exptl_crystal_description block
_exptl_crystal_F_000 1672
_exptl_crystal_size_max 0.400
_exptl_crystal_size_mid 0.300
_exptl_crystal_size_min 0.200
_refine_diff_density_max 0.197
_refine_diff_density_min -0.346
_refine_diff_density_rms 0.061
_refine_ls_abs_structure_details
;
 Flack x determined using 1648 quotients [(I+)-(I-)]/[(I+)+(I-)]
 (Parsons, Flack and Wagner, Acta Cryst. B69 (2013) 249-259).
;
_refine_ls_abs_structure_Flack 0.051(12)
_refine_ls_extinction_method none
_refine_ls_goodness_of_fit_ref 1.023
_refine_ls_hydrogen_treatment constr
_refine_ls_matrix_type full
_refine_ls_number_parameters 523
_refine_ls_number_reflns 6892
_refine_ls_number_restraints 0
_refine_ls_restrained_S_all 1.023
_refine_ls_R_factor_all 0.0909
_refine_ls_R_factor_gt 0.0536
_refine_ls_shift/su_max 0.000
_refine_ls_shift/su_mean 0.000
_refine_ls_structure_factor_coef Fsqd
_refine_ls_weighting_details 'w=1/[\s^2^(Fo^2^)+(0.0598P)^2^] where P=(Fo^2^+2Fc^2^)/3'
_refine_ls_weighting_scheme calc
_refine_ls_wR_factor_gt 0.1126
_refine_ls_wR_factor_ref 0.1310
_reflns_Friedel_coverage 0.769
_reflns_Friedel_fraction_full 0.982
_reflns_Friedel_fraction_max 0.978
_reflns_number_gt 4848
_reflns_number_total 6892
_reflns_threshold_expression 'I > 2\s(I)'
_cod_data_source_file c6qo00828c2.cif
_cod_data_source_block syn-furan-heptafulvalene-tetraphenylene
_cod_database_code 1553629
_shelx_space_group_comment
;
The symmetry employed for this shelxl refinement is uniquely defined
by the following loop, which should always be used as a source of
symmetry information in preference to the above space-group names.
They are only intended as comments.
;
_shelx_estimated_absorpt_t_min 0.423
_shelx_estimated_absorpt_t_max 0.624
_shelxl_version_number 2014/6

loop_
_space_group_symop_operation_xyz
'x, y, z'
'-x+1/2, -y, z+1/2'
'-x, y+1/2, -z+1/2'
'x+1/2, -y+1/2, -z'

loop_
_atom_site_label
_atom_site_type_symbol
_atom_site_fract_x
_atom_site_fract_y
_atom_site_fract_z
_atom_site_U_iso_or_equiv
_atom_site_adp_type
_atom_site_occupancy
_atom_site_site_symmetry_order
_atom_site_calc_flag
_atom_site_refinement_flags_posn
_atom_site_refinement_flags_adp
O1 O 0.3016(5) 0.2953(3) 0.49338(18) 0.0762(15) Uani 1 1 d . .
O2 O 0.1545(3) 0.4401(3) 0.26672(14) 0.0441(9) Uani 1 1 d . .
O3 O 0.6398(3) 0.7767(3) 0.34349(14) 0.0429(9) Uani 1 1 d . .
O4 O 0.7796(4) 0.5873(3) 0.54347(15) 0.0558(11) Uani 1 1 d . .
C1 C 0.3126(5) 0.3490(4) 0.4552(2) 0.0489(15) Uani 1 1 d . .
C2 C 0.4098(5) 0.3294(4) 0.4111(2) 0.0420(13) Uani 1 1 d . .
C3 C 0.5085(6) 0.2738(4) 0.4286(2) 0.0548(16) Uani 1 1 d . .
H3A H 0.5079 0.2513 0.4646 0.066 Uiso 1 1 calc R U
C4 C 0.6066(6) 0.2514(5) 0.3937(3) 0.0627(18) Uani 1 1 d . .
H4A H 0.6725 0.2152 0.4065 0.075 Uiso 1 1 calc R U
C5 C 0.6074(5) 0.2825(4) 0.3399(2) 0.0531(16) Uani 1 1 d . .
H5A H 0.6737 0.2674 0.3162 0.064 Uiso 1 1 calc R U
C6 C 0.5102(5) 0.3358(4) 0.3213(2) 0.0450(14) Uani 1 1 d . .
H6A H 0.5111 0.3558 0.2848 0.054 Uiso 1 1 calc R U
C7 C 0.4092(5) 0.3610(4) 0.3560(2) 0.0368(12) Uani 1 1 d . .
C8 C 0.3068(4) 0.4125(4) 0.3323(2) 0.0357(12) Uani 1 1 d . .
C9 C 0.2164(5) 0.4633(4) 0.3565(2) 0.0376(12) Uani 1 1 d . .
C10 C 0.1951(4) 0.4877(4) 0.4139(2) 0.0387(13) Uani 1 1 d . .
C11 C 0.1229(5) 0.5650(4) 0.4251(2) 0.0472(15) Uani 1 1 d . .
H11A H 0.0897 0.5982 0.3958 0.057 Uiso 1 1 calc R U
C12 C 0.1002(6) 0.5925(5) 0.4785(3) 0.0593(17) Uani 1 1 d . .
H12A H 0.0536 0.6446 0.4854 0.071 Uiso 1 1 calc R U
C13 C 0.1477(6) 0.5420(5) 0.5222(2) 0.0622(18) Uani 1 1 d . .
H13A H 0.1336 0.5607 0.5585 0.075 Uiso 1 1 calc R U
C14 C 0.2144(6) 0.4655(5) 0.5123(2) 0.0589(17) Uani 1 1 d . .
H14A H 0.2435 0.4317 0.5421 0.071 Uiso 1 1 calc R U
C15 C 0.2406(5) 0.4362(4) 0.4585(2) 0.0449(14) Uani 1 1 d . .
C16 C 0.2909(4) 0.4319(4) 0.2697(2) 0.0367(12) Uani 1 1 d . .
H16A H 0.3288 0.3874 0.2447 0.044 Uiso 1 1 calc R U
C17 C 0.3321(4) 0.5310(4) 0.25993(18) 0.0305(11) Uani 1 1 d . .
C18 C 0.2430(4) 0.5802(4) 0.28440(18) 0.0305(11) Uani 1 1 d . .
C19 C 0.1479(5) 0.5098(4) 0.3079(2) 0.0397(13) Uani 1 1 d . .
H19A H 0.0627 0.5326 0.3161 0.048 Uiso 1 1 calc R U
C20 C 0.4419(4) 0.5543(3) 0.22510(18) 0.0312(11) Uani 1 1 d . .
C21 C 0.4508(5) 0.5112(4) 0.17342(19) 0.0405(13) Uani 1 1 d . .
H21A H 0.3889 0.4698 0.1630 0.049 Uiso 1 1 calc R U
C22 C 0.5506(5) 0.5294(4) 0.1376(2) 0.0446(14) Uani 1 1 d . .
H22A H 0.5547 0.5014 0.1032 0.054 Uiso 1 1 calc R U
C23 C 0.6431(5) 0.5891(4) 0.1535(2) 0.0498(15) Uani 1 1 d . .
H23A H 0.7107 0.6008 0.1298 0.060 Uiso 1 1 calc R U
C24 C 0.6369(5) 0.6315(4) 0.2036(2) 0.0438(14) Uani 1 1 d . .
H24A H 0.7008 0.6715 0.2137 0.053 Uiso 1 1 calc R U
C25 C 0.5356(4) 0.6158(4) 0.24048(19) 0.0329(12) Uani 1 1 d . .
C26 C 0.5355(4) 0.6663(4) 0.29283(19) 0.0326(12) Uani 1 1 d . .
C27 C 0.4467(4) 0.7126(4) 0.32001(19) 0.0331(12) Uani 1 1 d . .
C28 C 0.2209(4) 0.6777(4) 0.28955(19) 0.0336(12) Uani 1 1 d . .
C29 C 0.3155(4) 0.7389(4) 0.30565(18) 0.0334(12) Uani 1 1 d . .
C30 C 0.2848(5) 0.8302(4) 0.3090(2) 0.0444(14) Uani 1 1 d . .
H30A H 0.3464 0.8707 0.3208 0.053 Uiso 1 1 calc R U
C31 C 0.1655(6) 0.8624(5) 0.2952(2) 0.0522(16) Uani 1 1 d . .
H31A H 0.1484 0.9239 0.2964 0.063 Uiso 1 1 calc R U
C32 C 0.0725(6) 0.8023(5) 0.2798(2) 0.0562(17) Uani 1 1 d . .
H32A H -0.0084 0.8228 0.2710 0.067 Uiso 1 1 calc R U
C33 C 0.1002(5) 0.7107(4) 0.2774(2) 0.0436(14) Uani 1 1 d . .
H33A H 0.0365 0.6704 0.2675 0.052 Uiso 1 1 calc R U
C34 C 0.6597(5) 0.6843(4) 0.3259(2) 0.0366(12) Uani 1 1 d . .
H34A H 0.7386 0.6733 0.3055 0.044 Uiso 1 1 calc R U
C35 C 0.6496(4) 0.6366(4) 0.38228(19) 0.0349(12) Uani 1 1 d . .
C36 C 0.5601(4) 0.6827(4) 0.40984(19) 0.0345(12) Uani 1 1 d . .
C37 C 0.5187(5) 0.7572(4) 0.36940(19) 0.0366(12) Uani 1 1 d . .
H37A H 0.4760 0.8090 0.3864 0.044 Uiso 1 1 calc R U
C38 C 0.7228(4) 0.5573(4) 0.3978(2) 0.0363(12) Uani 1 1 d . .
C39 C 0.7753(5) 0.5037(4) 0.3557(2) 0.0457(14) Uani 1 1 d . .
H39A H 0.7605 0.5186 0.3188 0.055 Uiso 1 1 calc R U
C40 C 0.8484(5) 0.4293(4) 0.3680(3) 0.0547(16) Uani 1 1 d . .
H40A H 0.8831 0.3947 0.3396 0.066 Uiso 1 1 calc R U
C41 C 0.8702(5) 0.4060(4) 0.4231(2) 0.0546(16) Uani 1 1 d . .
H41A H 0.9180 0.3551 0.4316 0.066 Uiso 1 1 calc R U
C42 C 0.8216(5) 0.4576(4) 0.4646(2) 0.0482(15) Uani 1 1 d . .
H42A H 0.8375 0.4416 0.5012 0.058 Uiso 1 1 calc R U
C43 C 0.7476(4) 0.5348(4) 0.4535(2) 0.0377(12) Uani 1 1 d . .
C44 C 0.7086(5) 0.5877(4) 0.5037(2) 0.0389(13) Uani 1 1 d . .
C45 C 0.5823(5) 0.6321(4) 0.5087(2) 0.0393(13) Uani 1 1 d . .
C46 C 0.5348(5) 0.6345(4) 0.5632(2) 0.0514(15) Uani 1 1 d . .
H46A H 0.5820 0.6093 0.5919 0.062 Uiso 1 1 calc R U
C47 C 0.4193(6) 0.6738(5) 0.5745(2) 0.0590(17) Uani 1 1 d . .
H47A H 0.3890 0.6752 0.6107 0.071 Uiso 1 1 calc R U
C48 C 0.3487(5) 0.7110(4) 0.5323(2) 0.0537(16) Uani 1 1 d . .
H48A H 0.2697 0.7359 0.5400 0.064 Uiso 1 1 calc R U
C49 C 0.3940(5) 0.7116(4) 0.4790(2) 0.0431(14) Uani 1 1 d . .
H49A H 0.3457 0.7380 0.4511 0.052 Uiso 1 1 calc R U
C50 C 0.5120(4) 0.6731(4) 0.4655(2) 0.0361(12) Uani 1 1 d . .
C51 C 0.0189(6) 0.6564(5) 0.1053(3) 0.0635(19) Uani 1 1 d . .
H51A H 0.0898 0.6876 0.0874 0.076 Uiso 1 1 calc R U
Cl1 Cl -0.07188(15) 0.73768(12) 0.14187(7) 0.0706(5) Uani 1 1 d . .
Cl2 Cl -0.07095(18) 0.60565(15) 0.05422(7) 0.0826(6) Uani 1 1 d . .
Cl3 Cl 0.0818(3) 0.57747(18) 0.15143(9) 0.1109(9) Uani 1 1 d . .

loop_
_atom_site_aniso_label
_atom_site_aniso_U_11
_atom_site_aniso_U_22
_atom_site_aniso_U_33
_atom_site_aniso_U_23
_atom_site_aniso_U_13
_atom_site_aniso_U_12
O1 0.100(3) 0.069(4) 0.059(3) 0.030(3) 0.024(3) 0.010(3)
O2 0.0398(17) 0.050(3) 0.042(2) -0.0065(18) -0.0071(16) -0.0118(18)
O3 0.0464(18) 0.042(3) 0.040(2) 0.0019(17) -0.0032(16) -0.0097(18)
O4 0.056(2) 0.074(3) 0.038(2) 0.001(2) -0.0133(18) 0.011(2)
C1 0.056(3) 0.048(4) 0.042(3) 0.013(3) 0.007(3) -0.003(3)
C2 0.054(3) 0.038(4) 0.034(3) 0.003(2) -0.001(3) -0.005(3)
C3 0.070(4) 0.053(4) 0.042(3) 0.003(3) -0.004(3) 0.010(3)
C4 0.057(3) 0.064(5) 0.067(4) -0.001(4) -0.012(3) 0.018(3)
C5 0.048(3) 0.058(4) 0.053(4) -0.011(3) 0.002(3) 0.009(3)
C6 0.049(3) 0.044(4) 0.042(3) -0.006(3) 0.002(2) 0.001(3)
C7 0.045(3) 0.027(3) 0.038(3) -0.002(2) 0.003(2) -0.004(2)
C8 0.038(2) 0.036(3) 0.033(3) 0.002(2) 0.004(2) -0.004(2)
C9 0.038(2) 0.038(3) 0.037(3) 0.002(2) 0.003(2) -0.006(2)
C10 0.035(2) 0.044(4) 0.037(3) 0.001(2) 0.009(2) -0.006(2)
C11 0.040(3) 0.051(4) 0.051(3) -0.002(3) 0.010(2) 0.002(3)
C12 0.058(3) 0.060(5) 0.060(4) -0.012(3) 0.019(3) 0.006(3)
C13 0.076(4) 0.072(5) 0.038(3) -0.011(3) 0.023(3) -0.011(4)
C14 0.068(4) 0.069(5) 0.040(3) 0.002(3) 0.014(3) 0.000(4)
C15 0.049(3) 0.047(4) 0.040(3) 0.003(3) 0.014(3) -0.007(3)
C16 0.034(2) 0.043(4) 0.033(3) -0.003(2) 0.002(2) -0.002(2)
C17 0.036(2) 0.030(3) 0.025(2) -0.003(2) -0.002(2) -0.006(2)
C18 0.032(2) 0.033(3) 0.026(2) 0.002(2) 0.0006(19) 0.001(2)
C19 0.033(2) 0.047(4) 0.039(3) -0.002(3) 0.000(2) -0.004(2)
C20 0.037(2) 0.030(3) 0.026(2) 0.003(2) 0.001(2) 0.002(2)
C21 0.047(3) 0.045(4) 0.029(3) 0.000(2) -0.002(2) 0.002(3)
C22 0.058(3) 0.051(4) 0.025(3) -0.004(2) 0.008(2) 0.004(3)
C23 0.050(3) 0.063(4) 0.036(3) -0.003(3) 0.014(3) -0.002(3)
C24 0.039(2) 0.052(4) 0.041(3) -0.003(3) 0.004(2) -0.008(3)
C25 0.033(2) 0.038(3) 0.028(3) 0.004(2) 0.001(2) 0.001(2)
C26 0.037(2) 0.034(3) 0.027(2) 0.006(2) -0.005(2) -0.005(2)
C27 0.039(2) 0.034(3) 0.026(2) 0.000(2) -0.002(2) -0.003(2)
C28 0.035(2) 0.040(3) 0.026(2) 0.002(2) 0.001(2) 0.003(2)
C29 0.038(2) 0.037(4) 0.025(3) 0.000(2) -0.0004(19) 0.007(2)
C30 0.055(3) 0.040(4) 0.038(3) -0.006(3) -0.003(3) 0.007(3)
C31 0.067(4) 0.046(4) 0.043(3) 0.002(3) -0.005(3) 0.024(3)
C32 0.055(3) 0.069(5) 0.045(3) 0.001(3) -0.002(3) 0.030(4)
C33 0.037(2) 0.051(4) 0.043(3) -0.003(3) -0.007(2) 0.007(3)
C34 0.034(2) 0.042(4) 0.033(3) -0.003(2) 0.001(2) -0.002(2)
C35 0.034(2) 0.043(4) 0.028(2) -0.002(2) -0.005(2) -0.003(2)
C36 0.036(2) 0.039(3) 0.028(3) -0.005(2) -0.008(2) -0.004(2)
C37 0.044(2) 0.035(3) 0.030(3) -0.003(2) 0.000(2) -0.005(3)
C38 0.031(2) 0.040(4) 0.038(3) -0.001(2) -0.002(2) 0.002(2)
C39 0.041(3) 0.055(4) 0.041(3) -0.004(3) 0.001(2) 0.003(3)
C40 0.050(3) 0.051(4) 0.063(4) -0.009(3) 0.010(3) 0.006(3)
C41 0.057(3) 0.045(4) 0.063(4) -0.002(3) -0.001(3) 0.005(3)
C42 0.046(3) 0.049(4) 0.049(3) 0.006(3) -0.001(3) 0.007(3)
C43 0.033(2) 0.039(4) 0.041(3) 0.002(2) -0.002(2) -0.003(2)
C44 0.038(2) 0.044(4) 0.035(3) 0.005(2) -0.004(2) -0.001(3)
C45 0.045(3) 0.041(4) 0.032(3) -0.001(2) -0.001(2) 0.001(3)
C46 0.060(3) 0.061(4) 0.033(3) 0.001(3) 0.002(3) 0.010(3)
C47 0.067(4) 0.075(5) 0.035(3) 0.002(3) 0.011(3) 0.010(4)
C48 0.047(3) 0.056(5) 0.057(4) -0.007(3) 0.009(3) 0.007(3)
C49 0.039(2) 0.050(4) 0.041(3) -0.005(3) -0.008(2) 0.007(3)
C50 0.039(2) 0.035(3) 0.034(3) -0.005(2) -0.001(2) -0.002(2)
C51 0.057(3) 0.064(5) 0.070(5) -0.003(4) -0.003(3) -0.006(3)
Cl1 0.0674(9) 0.0644(13) 0.0799(12) -0.0088(9) 0.0076(9) -0.0070(9)
Cl2 0.0867(11) 0.0983(17) 0.0627(10) -0.0157(10) -0.0004(9) -0.0171(11)
Cl3 0.146(2) 0.111(2) 0.0755(13) -0.0076(12) -0.0249(14) 0.0505(17)

loop_
_atom_type_symbol
_atom_type_description
_atom_type_scat_dispersion_real
_atom_type_scat_dispersion_imag
_atom_type_scat_source
C C 0.0181 0.0091 'International Tables Vol C Tables 4.2.6.8 and 6.1.1.4'
H H 0.0000 0.0000 'International Tables Vol C Tables 4.2.6.8 and 6.1.1.4'
O O 0.0492 0.0322 'International Tables Vol C Tables 4.2.6.8 and 6.1.1.4'
Cl Cl 0.3639 0.7018 'International Tables Vol C Tables 4.2.6.8 and 6.1.1.4'

loop_
_geom_angle_atom_site_label_1
_geom_angle_atom_site_label_2
_geom_angle_atom_site_label_3
_geom_angle
C19 O2 C16 94.3(4)
C34 O3 C37 93.7(4)
O1 C1 C15 118.2(5)
O1 C1 C2 118.1(6)
C15 C1 C2 123.2(5)
C3 C2 C7 119.1(5)
C3 C2 C1 114.0(5)
C7 C2 C1 126.8(5)
C4 C3 C2 121.3(6)
C3 C4 C5 120.0(6)
C6 C5 C4 119.8(5)
C5 C6 C7 121.8(5)
C6 C7 C2 118.0(5)
C6 C7 C8 118.2(5)
C2 C7 C8 123.6(5)
C9 C8 C7 130.9(5)
C9 C8 C16 104.0(4)
C7 C8 C16 124.5(4)
C8 C9 C10 131.6(5)
C8 C9 C19 104.6(4)
C10 C9 C19 122.9(5)
C11 C10 C15 118.8(5)
C11 C10 C9 118.2(5)
C15 C10 C9 122.9(5)
C12 C11 C10 121.3(6)
C11 C12 C13 119.3(6)
C14 C13 C12 120.3(6)
C13 C14 C15 121.9(6)
C14 C15 C10 118.4(6)
C14 C15 C1 114.7(5)
C10 C15 C1 126.9(5)
O2 C16 C8 99.9(4)
O2 C16 C17 101.1(4)
C8 C16 C17 107.1(4)
C18 C17 C20 132.9(5)
C18 C17 C16 104.7(4)
C20 C17 C16 122.0(4)
C17 C18 C28 133.6(5)
C17 C18 C19 104.5(4)
C28 C18 C19 121.9(4)
O2 C19 C9 100.5(4)
O2 C19 C18 101.5(4)
C9 C19 C18 106.0(4)
C25 C20 C21 119.1(4)
C25 C20 C17 124.0(4)
C21 C20 C17 116.9(4)
C22 C21 C20 120.9(5)
C23 C22 C21 119.5(5)
C24 C23 C22 120.7(5)
C23 C24 C25 121.2(5)
C20 C25 C24 118.5(5)
C20 C25 C26 124.2(4)
C24 C25 C26 117.3(5)
C27 C26 C25 133.4(4)
C27 C26 C34 104.4(4)
C25 C26 C34 121.9(4)
C26 C27 C29 132.6(5)
C26 C27 C37 104.7(4)
C29 C27 C37 121.5(4)
C33 C28 C29 118.6(5)
C33 C28 C18 118.2(5)
C29 C28 C18 123.2(4)
C30 C29 C28 118.7(5)
C30 C29 C27 117.3(5)
C28 C29 C27 124.0(5)
C31 C30 C29 122.1(6)
C32 C31 C30 119.2(6)
C31 C32 C33 119.6(5)
C32 C33 C28 121.7(6)
O3 C34 C35 99.6(4)
O3 C34 C26 101.0(4)
C35 C34 C26 108.5(4)
C36 C35 C38 131.1(5)
C36 C35 C34 104.7(5)
C38 C35 C34 124.2(4)
C35 C36 C50 131.2(5)
C35 C36 C37 104.6(4)
C50 C36 C37 124.2(5)
O3 C37 C36 99.6(4)
O3 C37 C27 100.6(4)
C36 C37 C27 108.5(4)
C39 C38 C43 118.8(5)
C39 C38 C35 118.8(4)
C43 C38 C35 122.3(5)
C40 C39 C38 121.2(5)
C39 C40 C41 119.7(6)
C42 C41 C40 120.0(6)
C41 C42 C43 121.7(5)
C38 C43 C42 118.4(5)
C38 C43 C44 126.5(5)
C42 C43 C44 115.0(5)
O4 C44 C45 119.2(5)
O4 C44 C43 117.8(5)
C45 C44 C43 122.8(4)
C46 C45 C50 119.4(5)
C46 C45 C44 113.9(5)
C50 C45 C44 126.7(4)
C47 C46 C45 120.7(5)
C46 C47 C48 120.0(5)
C49 C48 C47 120.5(5)
C48 C49 C50 121.4(5)
C49 C50 C45 117.9(5)
C49 C50 C36 119.0(5)
C45 C50 C36 122.9(4)
Cl2 C51 Cl3 111.8(4)
Cl2 C51 Cl1 110.8(3)
Cl3 C51 Cl1 110.2(4)

loop_
_geom_bond_atom_site_label_1
_geom_bond_atom_site_label_2
_geom_bond_distance
O1 C1 1.224(6)
O2 C19 1.436(6)
O2 C16 1.444(5)
O3 C34 1.450(6)
O3 C37 1.451(6)
O4 C44 1.218(6)
C1 C15 1.503(8)
C1 C2 1.505(7)
C2 C3 1.395(8)
C2 C7 1.409(7)
C3 C4 1.374(8)
C4 C5 1.379(8)
C5 C6 1.369(8)
C6 C7 1.405(7)
C7 C8 1.441(7)
C8 C9 1.347(7)
C8 C16 1.548(7)
C9 C10 1.449(7)
C9 C19 1.539(7)
C10 C11 1.402(8)
C10 C15 1.404(7)
C11 C12 1.373(8)
C12 C13 1.387(9)
C13 C14 1.357(9)
C14 C15 1.396(7)
C16 C17 1.551(7)
C17 C18 1.328(7)
C17 C20 1.471(6)
C18 C28 1.471(7)
C18 C19 1.555(7)
C20 C25 1.394(7)
C20 C21 1.405(6)
C21 C22 1.387(7)
C22 C23 1.371(8)
C23 C24 1.366(7)
C24 C25 1.409(6)
C25 C26 1.469(7)
C26 C27 1.333(7)
C26 C34 1.557(6)
C27 C29 1.478(6)
C27 C37 1.560(7)
C28 C33 1.394(7)
C28 C29 1.403(7)
C29 C30 1.394(8)
C30 C31 1.386(8)
C31 C32 1.377(9)
C32 C33 1.391(8)
C34 C35 1.535(7)
C35 C36 1.341(7)
C35 C38 1.456(7)
C36 C50 1.443(7)
C36 C37 1.538(7)
C38 C39 1.404(7)
C38 C43 1.410(7)
C39 C40 1.379(8)
C40 C41 1.394(8)
C41 C42 1.360(8)
C42 C43 1.411(8)
C43 C44 1.500(7)
C44 C45 1.490(7)
C45 C46 1.408(7)
C45 C50 1.415(7)
C46 C47 1.377(8)
C47 C48 1.377(8)
C48 C49 1.372(7)
C49 C50 1.407(7)
C51 Cl2 1.728(6)
C51 Cl3 1.746(7)
C51 Cl1 1.774(7)
